data_2204454
loop_
_publ_author_name
'Xu, Xuelian'
'Kennedy, Alan R.'
'Florence, Alastair J.'
'Shankland, Norman'

_publ_section_title
;
 4-Chlorobenzoic acid <i>N,N</i>-dimethylformamide solvate
;
_journal_issue 11
_journal_name_full 'Acta Crystallographica Section E'
_journal_page_first o1950
_journal_page_last o1951
_journal_paper_doi 10.1107/S1600536804024511
_journal_volume 60
_journal_year 2004
_chemical_formula_iupac 'C7 H5 Cl O2, C3 H7 N O'
_chemical_formula_moiety 'C7 H5 Cl O2, C3 H7 N O'
_chemical_formula_sum 'C10 H12 Cl N O3'
_chemical_formula_weight 229.66
_chemical_name_systematic
;
4-Chlorobenzoic acid N,N-dimethylformamide solvate
;
_space_group_IT_number 14
_symmetry_cell_setting monoclinic
_symmetry_space_group_name_Hall '-P 2ybc'
_symmetry_space_group_name_H-M 'P 1 21/c 1'
_atom_sites_solution_hydrogens geom
_atom_sites_solution_primary direct
_atom_sites_solution_secondary difmap
_audit_creation_method SHELXL97
_cell_angle_alpha 90.00
_cell_angle_beta 103.228(2)
_cell_angle_gamma 90.00
_cell_formula_units_Z 4
_cell_length_a 6.1269(2)
_cell_length_b 14.6159(5)
_cell_length_c 12.6541(4)
_cell_measurement_reflns_used 2512
_cell_measurement_temperature 123(2)
_cell_measurement_theta_max 27.48
_cell_measurement_theta_min 1.02
_cell_volume 1103.11(6)
_computing_cell_refinement 'DENZO and COLLECT'
_computing_data_collection
;
DENZO (Hooft, 1988) and COLLECT (Otwinowski & Minor, 1997)
;
_computing_data_reduction DENZO
_computing_molecular_graphics 'PLATON (Spek, 2003)'
_computing_publication_material SHELXL97
_computing_structure_refinement 'SHELXL97 (Sheldrick, 1997)'
_computing_structure_solution 'SHELXS97 (Sheldrick, 1997)'
_diffrn_ambient_temperature 123(2)
_diffrn_measured_fraction_theta_full 0.985
_diffrn_measured_fraction_theta_max 0.985
_diffrn_measurement_device_type 'Nonius KappaCCD'
_diffrn_measurement_method '\f and \w'
_diffrn_radiation_monochromator graphite
_diffrn_radiation_source 'fine-focus sealed tube'
_diffrn_radiation_type MoK\a
_diffrn_radiation_wavelength 0.71073
_diffrn_reflns_av_R_equivalents 0.033
_diffrn_reflns_av_sigmaI/netI 0.0341
_diffrn_reflns_limit_h_max 7
_diffrn_reflns_limit_h_min -7
_diffrn_reflns_limit_k_max 18
_diffrn_reflns_limit_k_min -18
_diffrn_reflns_limit_l_max 16
_diffrn_reflns_limit_l_min -16
_diffrn_reflns_number 10331
_diffrn_reflns_theta_full 27.49
_diffrn_reflns_theta_max 27.49
_diffrn_reflns_theta_min 2.16
_diffrn_standards_number 0
_exptl_absorpt_coefficient_mu 0.333
_exptl_absorpt_correction_type none
_exptl_crystal_colour colourless
_exptl_crystal_density_diffrn 1.383
_exptl_crystal_density_method 'not measured'
_exptl_crystal_description 'cut fragment'
_exptl_crystal_F_000 480
_exptl_crystal_size_max 0.50
_exptl_crystal_size_mid 0.45
_exptl_crystal_size_min 0.40
_refine_diff_density_max 0.257
_refine_diff_density_min -0.312
_refine_ls_extinction_method none
_refine_ls_goodness_of_fit_ref 1.018
_refine_ls_hydrogen_treatment mixed
_refine_ls_matrix_type full
_refine_ls_number_parameters 146
_refine_ls_number_reflns 2488
_refine_ls_number_restraints 0
_refine_ls_restrained_S_all 1.018
_refine_ls_R_factor_all 0.0462
_refine_ls_R_factor_gt 0.0346
_refine_ls_shift/su_max 0.000
_refine_ls_shift/su_mean 0.000
_refine_ls_structure_factor_coef Fsqd
_refine_ls_weighting_details 'calc w = 1/[\s^2^(Fo^2^)+(0.0339P)^2^+0.445P] where P = (Fo^2^+2Fc^2^)/3'
_refine_ls_weighting_scheme calc
_refine_ls_wR_factor_gt 0.0809
_refine_ls_wR_factor_ref 0.0864
_reflns_number_gt 2049
_reflns_number_total 2488
_reflns_threshold_expression I>2\s(I)
_cod_data_source_file cf6379.cif
_cod_data_source_block I
_cod_original_sg_symbol_H-M 'P 21/c'
_cod_database_code 2204454
_cod_database_fobs_code 2204454

loop_
_symmetry_equiv_pos_as_xyz
'x, y, z'
'-x, y+1/2, -z+1/2'
'-x, -y, -z'
'x, -y-1/2, z-1/2'

loop_
_atom_site_label
_atom_site_fract_x
_atom_site_fract_y
_atom_site_fract_z
_atom_site_U_iso_or_equiv
_atom_site_adp_type
_atom_site_calc_flag
_atom_site_refinement_flags
_atom_site_occupancy
_atom_site_type_symbol
Cl1 0.48550(7) 0.33679(3) 0.46220(3) 0.04267(14) Uani d . 1 Cl
O1 0.75372(17) 0.42666(7) -0.00788(8) 0.0317(2) Uani d . 1 O
O2 1.03650(16) 0.33076(7) 0.06058(8) 0.0292(2) Uani d . 1 O
O3 -0.08773(16) 0.06015(7) 0.32101(8) 0.0294(2) Uani d . 1 O
N1 0.17573(19) 0.10376(8) 0.23148(9) 0.0240(2) Uani d . 1 N
C1 0.7701(2) 0.36572(9) 0.16601(10) 0.0223(3) Uani d . 1 C
C2 0.8882(2) 0.31796(9) 0.25654(11) 0.0248(3) Uani d . 1 C
H2 1.0282 0.2907 0.2550 0.030 Uiso calc R 1 H
C3 0.8037(2) 0.30975(10) 0.34867(11) 0.0269(3) Uani d . 1 C
H3 0.8840 0.2773 0.4104 0.032 Uiso calc R 1 H
C4 0.5986(2) 0.35026(10) 0.34838(11) 0.0270(3) Uani d . 1 C
C5 0.4786(2) 0.39844(10) 0.26020(11) 0.0264(3) Uani d . 1 C
H5 0.3392 0.4259 0.2623 0.032 Uiso calc R 1 H
C6 0.5655(2) 0.40599(9) 0.16836(11) 0.0248(3) Uani d . 1 C
H6 0.4849 0.4388 0.1069 0.030 Uiso calc R 1 H
C7 0.8688(2) 0.37198(9) 0.06848(11) 0.0239(3) Uani d . 1 C
C8 0.0964(2) 0.09489(9) 0.31984(11) 0.0246(3) Uani d . 1 C
C9 0.0485(3) 0.07220(12) 0.12662(11) 0.0370(4) Uani d . 1 C
H9A -0.0924 0.0447 0.1350 0.056 Uiso calc R 1 H
H9B 0.1362 0.0265 0.0976 0.056 Uiso calc R 1 H
H9C 0.0159 0.1241 0.0764 0.056 Uiso calc R 1 H
C10 0.3929(2) 0.14543(11) 0.23470(13) 0.0340(3) Uani d . 1 C
H10A 0.4643 0.1620 0.3097 0.051 Uiso calc R 1 H
H10B 0.3723 0.2005 0.1893 0.051 Uiso calc R 1 H
H10C 0.4882 0.1018 0.2072 0.051 Uiso calc R 1 H
H8 0.194(2) 0.1190(10) 0.3852(12) 0.025(4) Uiso d . 1 H
H1 0.823(4) 0.4279(15) -0.0653(18) 0.066(6) Uiso d . 1 H

loop_
_atom_site_aniso_label
_atom_site_aniso_U_11
_atom_site_aniso_U_22
_atom_site_aniso_U_33
_atom_site_aniso_U_12
_atom_site_aniso_U_13
_atom_site_aniso_U_23
Cl1 0.0402(2) 0.0637(3) 0.02799(19) -0.00013(19) 0.01599(16) 0.00366(18)
O1 0.0328(5) 0.0397(6) 0.0245(5) 0.0101(5) 0.0107(4) 0.0074(4)
O2 0.0267(5) 0.0339(6) 0.0279(5) 0.0057(4) 0.0082(4) -0.0019(4)
O3 0.0279(5) 0.0350(6) 0.0273(5) -0.0034(4) 0.0102(4) -0.0029(4)
N1 0.0243(6) 0.0241(6) 0.0235(5) 0.0002(5) 0.0053(4) -0.0004(5)
C1 0.0235(6) 0.0198(6) 0.0238(6) -0.0014(5) 0.0053(5) -0.0014(5)
C2 0.0238(7) 0.0232(7) 0.0266(7) 0.0017(5) 0.0042(5) -0.0005(5)
C3 0.0292(7) 0.0266(7) 0.0236(6) -0.0009(6) 0.0035(5) 0.0026(5)
C4 0.0287(7) 0.0303(8) 0.0231(6) -0.0064(6) 0.0085(5) -0.0036(6)
C5 0.0239(7) 0.0264(7) 0.0299(7) 0.0006(6) 0.0082(5) -0.0017(6)
C6 0.0248(7) 0.0230(7) 0.0257(6) 0.0004(5) 0.0039(5) 0.0019(5)
C7 0.0238(6) 0.0239(7) 0.0233(6) -0.0011(5) 0.0036(5) -0.0018(5)
C8 0.0275(7) 0.0228(7) 0.0228(6) 0.0003(5) 0.0043(5) -0.0011(5)
C9 0.0358(8) 0.0513(10) 0.0234(7) -0.0045(7) 0.0056(6) -0.0031(7)
C10 0.0303(7) 0.0355(9) 0.0380(8) -0.0060(6) 0.0114(6) 0.0000(7)

loop_
_atom_type_symbol
_atom_type_description
_atom_type_scat_dispersion_real
_atom_type_scat_dispersion_imag
_atom_type_scat_source
Cl Cl 0.1484 0.1585 'International Tables Vol C Tables 4.2.6.8 and 6.1.1.4'
O O 0.0106 0.0060 'International Tables Vol C Tables 4.2.6.8 and 6.1.1.4'
N N 0.0061 0.0033 'International Tables Vol C Tables 4.2.6.8 and 6.1.1.4'
C C 0.0033 0.0016 'International Tables Vol C Tables 4.2.6.8 and 6.1.1.4'
H H 0.0000 0.0000 'International Tables Vol C Tables 4.2.6.8 and 6.1.1.4'

loop_
_geom_angle_atom_site_label_1
_geom_angle_atom_site_label_2
_geom_angle_atom_site_label_3
_geom_angle
_geom_angle_publ_flag
C7 O1 H1 108.8(13) ?
C8 N1 C9 121.11(12) ?
C8 N1 C10 121.84(12) ?
C9 N1 C10 117.05(11) ?
C6 C1 C2 119.67(12) y
C6 C1 C7 121.86(12) ?
C2 C1 C7 118.47(12) ?
C3 C2 C1 120.76(12) y
C3 C2 H2 119.6 ?
C1 C2 H2 119.6 ?
C2 C3 C4 118.25(12) y
C2 C3 H3 120.9 ?
C4 C3 H3 120.9 ?
C5 C4 C3 122.26(12) y
C5 C4 Cl1 119.07(11) ?
C3 C4 Cl1 118.64(11) ?
C4 C5 C6 118.81(13) y
C4 C5 H5 120.6 ?
C6 C5 H5 120.6 ?
C5 C6 C1 120.25(12) y
C5 C6 H6 119.9 ?
C1 C6 H6 119.9 ?
O2 C7 O1 123.90(12) y
O2 C7 C1 123.13(12) y
O1 C7 C1 112.97(11) y
O3 C8 N1 124.14(12) ?
O3 C8 H8 121.6(9) ?
N1 C8 H8 114.3(9) ?
N1 C9 H9A 109.5 ?
N1 C9 H9B 109.5 ?
H9A C9 H9B 109.5 ?
N1 C9 H9C 109.5 ?
H9A C9 H9C 109.5 ?
H9B C9 H9C 109.5 ?
N1 C10 H10A 109.5 ?
N1 C10 H10B 109.5 ?
H10A C10 H10B 109.5 ?
N1 C10 H10C 109.5 ?
H10A C10 H10C 109.5 ?
H10B C10 H10C 109.5 ?

loop_
_geom_bond_atom_site_label_1
_geom_bond_atom_site_label_2
_geom_bond_distance
_geom_bond_publ_flag
Cl1 C4 1.7463(14) ?
O1 C7 1.3257(16) y
O1 H1 0.92(2) ?
O2 C7 1.2149(16) y
O3 C8 1.2400(16) y
N1 C8 1.3238(17) ?
N1 C9 1.4518(17) ?
N1 C10 1.4552(18) ?
C1 C6 1.3915(18) ?
C1 C7 1.4963(18) ?
C2 C1 1.3942(18) ?
C2 H2 0.950 ?
C3 C2 1.3848(19) ?
C3 H3 0.950 ?
C4 C3 1.389(2) ?
C4 C5 1.380(2) ?
C5 H5 0.950 ?
C6 C5 1.3889(18) ?
C6 H6 0.950 ?
C8 H8 0.969(15) ?
C9 H9A 0.980 ?
C9 H9B 0.980 ?
C9 H9C 0.980 ?
C10 H10A 0.980 ?
C10 H10B 0.980 ?
C10 H10C 0.980 ?

loop_
_geom_torsion_atom_site_label_1
_geom_torsion_atom_site_label_2
_geom_torsion_atom_site_label_3
_geom_torsion_atom_site_label_4
_geom_torsion
C7 C1 C6 C5 179.74(13)
C2 C1 C6 C5 -0.2(2)
C2 C1 C7 O1 -173.46(12)
C2 C1 C7 O2 6.8(2)
C6 C1 C7 O1 6.56(18)
C6 C1 C7 O2 -173.18(13)
C3 C2 C1 C6 0.3(2)
C3 C2 C1 C7 -179.68(12)
C4 C3 C2 C1 0.0(2)
C5 C4 C3 C2 -0.4(2)
Cl1 C4 C3 C2 177.67(11)
Cl1 C4 C5 C6 -177.60(11)
C3 C4 C5 C6 0.5(2)
C1 C6 C5 C4 -0.2(2)
C9 N1 C8 O3 -0.1(2)
C10 N1 C8 O3 179.77(13)

loop_
_cod_related_entry_id
_cod_related_entry_database
_cod_related_entry_code
1 ChemSpider 21130368
